data_4063995
loop_
_publ_author_name
'Poulain, Aur\'elie'
'Canseco-Gonzalez, Daniel'
'Hynes-Roche, Rachel'
'M\"uller-Bunz, Helge'
'Schuster, Oliver'
'Stoeckli-Evans, Helen'
'Neels, Antonia'
'Albrecht, Martin'

_publ_section_title
;
 Synthesis and Tunability of Abnormal 1,2,3-Triazolylidene Palladium and
 Rhodium Complexes
;
_journal_issue 5
_journal_name_full Organometallics
_journal_page_first 1021
_journal_paper_doi 10.1021/om101076u
_journal_volume 30
_journal_year 2011
_chemical_formula_moiety 'C14 H26 I4 N6 Pd2'
_chemical_formula_sum 'C14 H26 I4 N6 Pd2'
_chemical_formula_weight 998.81
_chemical_name_systematic
; 
 ? 
;
_space_group_IT_number 14
_symmetry_cell_setting monoclinic
_symmetry_Int_Tables_number 14
_symmetry_space_group_name_Hall '-P 2yn'
_symmetry_space_group_name_H-M 'P 1 21/n 1'
_atom_sites_solution_hydrogens geom
_atom_sites_solution_primary direct
_atom_sites_solution_secondary difmap
_audit_creation_method SHELXL-97
_cell_angle_alpha 90.00
_cell_angle_beta 92.469(17)
_cell_angle_gamma 90.00
_cell_formula_units_Z 2
_cell_length_a 7.6739(15)
_cell_length_b 14.442(2)
_cell_length_c 11.515(3)
_cell_measurement_reflns_used 3519
_cell_measurement_temperature 173(2)
_cell_measurement_theta_max 23.34
_cell_measurement_theta_min 2.26
_cell_volume 1275.0(5)
_computing_cell_refinement 'X-Area V1.35'
_computing_data_collection 'X-Area V1.35 (Stoe & Cie, 2006)'
_computing_data_reduction 'X-RED32 V1.31 (Stoe & Cie, 2006)'
_computing_molecular_graphics 'PLATON  (Spek, 2009)'
_computing_publication_material SHELXL-97
_computing_structure_refinement 'SHELXL-97 (Sheldrick, 1997)'
_computing_structure_solution 'SHELXS-97 (Sheldrick, 1990)'
_diffrn_ambient_temperature 173(2)
_diffrn_measured_fraction_theta_full 0.978
_diffrn_measured_fraction_theta_max 0.978
_diffrn_measurement_device_type 'STOE IPDS-2'
_diffrn_measurement_method 'phi + omega scans'
_diffrn_radiation_monochromator graphite
_diffrn_radiation_source 'fine-focus sealed tube'
_diffrn_radiation_type MoK\a
_diffrn_radiation_wavelength 0.71073
_diffrn_reflns_av_R_equivalents 0.2046
_diffrn_reflns_av_sigmaI/netI 0.1569
_diffrn_reflns_limit_h_max 9
_diffrn_reflns_limit_h_min -8
_diffrn_reflns_limit_k_max 17
_diffrn_reflns_limit_k_min -17
_diffrn_reflns_limit_l_max 13
_diffrn_reflns_limit_l_min -13
_diffrn_reflns_number 9417
_diffrn_reflns_theta_full 25.21
_diffrn_reflns_theta_max 25.21
_diffrn_reflns_theta_min 2.26
_diffrn_standards_decay_% 0
_diffrn_standards_number 0
_exptl_absorpt_coefficient_mu 6.264
_exptl_absorpt_correction_T_max 0.410
_exptl_absorpt_correction_T_min 0.028
_exptl_absorpt_correction_type empirical
_exptl_absorpt_process_details 'DELrefABS in PLATON; Spek, 2009'
_exptl_crystal_colour yellow
_exptl_crystal_density_diffrn 2.602
_exptl_crystal_density_meas ?
_exptl_crystal_density_method 'not measured'
_exptl_crystal_description needle
_exptl_crystal_F_000 912
_exptl_crystal_size_max 0.50
_exptl_crystal_size_mid 0.11
_exptl_crystal_size_min 0.05
_refine_diff_density_max 1.068
_refine_diff_density_min -1.472
_refine_diff_density_rms 0.292
_refine_ls_extinction_method none
_refine_ls_goodness_of_fit_ref 0.837
_refine_ls_hydrogen_treatment constr
_refine_ls_matrix_type full
_refine_ls_number_parameters 70
_refine_ls_number_reflns 2254
_refine_ls_number_restraints 0
_refine_ls_restrained_S_all 0.837
_refine_ls_R_factor_all 0.1487
_refine_ls_R_factor_gt 0.0836
_refine_ls_shift/su_max <0.001
_refine_ls_shift/su_mean <0.001
_refine_ls_structure_factor_coef Fsqd
_refine_ls_weighting_details 'calc w=1/[\s^2^(Fo^2^)+(0.1249P)^2^] where P=(Fo^2^+2Fc^2^)/3'
_refine_ls_weighting_scheme calc
_refine_ls_wR_factor_gt 0.2110
_refine_ls_wR_factor_ref 0.2486
_reflns_number_gt 903
_reflns_number_total 2254
_reflns_threshold_expression I>2\s(I)
_cod_data_source_file om101076u_si_002.cif
_cod_data_source_block complex-2b
_cod_depositor_comments
;
The following automatic conversions were performed:

'_symmetry_cell_setting' value 'Monoclinic' changed to 'monoclinic'
according to /home/saulius/struct/CIF-dictionaries/cif_core.dic
dictionary named 'cif_core.dic' version 2.4.1 from 2010-06-29.

Automatic conversion script
Id: cif_fix_values 1715 2011-07-08 13:25:40Z adriana 

The following automatic conversions were performed:

'_exptl_crystal_density_meas' value 'none' was changed to '?' - the
value is perceived as not measured.

Automatic conversion script
Id: cif_fix_values 3008 2015-01-20 13:52:24Z robertas 
;
_cod_original_sg_symbol_H-M 'P 21/n'
_cod_database_code 4063995

loop_
_symmetry_equiv_pos_site_id
_symmetry_equiv_pos_as_xyz
1 x,y,z
2 1/2-x,1/2+y,1/2-z
3 -x,-y,-z
4 1/2+x,1/2-y,1/2+z

loop_
_atom_site_aniso_label
_atom_site_aniso_U_11
_atom_site_aniso_U_22
_atom_site_aniso_U_33
_atom_site_aniso_U_23
_atom_site_aniso_U_13
_atom_site_aniso_U_12
I1 0.0937(13) 0.0742(8) 0.0996(12) -0.0010(8) -0.0007(9) 0.0041(8)
I2 0.1418(19) 0.0779(9) 0.0992(13) -0.0049(8) 0.0029(12) 0.0052(10)
Pd1 0.0835(14) 0.0740(9) 0.0927(13) 0.0002(8) 0.0057(10) 0.0015(8)
N1 0.109(10) 0.079(5) 0.121(10) 0.000(5) -0.002(8) 0.012(6)
N2 0.109(10) 0.079(5) 0.121(10) 0.000(5) -0.002(8) 0.012(6)
N3 0.109(10) 0.079(5) 0.121(10) 0.000(5) -0.002(8) 0.012(6)
C1 0.109(10) 0.079(5) 0.121(10) 0.000(5) -0.002(8) 0.012(6)
C2 0.109(10) 0.079(5) 0.121(10) 0.000(5) -0.002(8) 0.012(6)
C3 0.117(12) 0.112(9) 0.148(14) 0.014(8) 0.031(10) -0.008(8)
C4 0.117(12) 0.112(9) 0.148(14) 0.014(8) 0.031(10) -0.008(8)
C5 0.117(12) 0.112(9) 0.148(14) 0.014(8) 0.031(10) -0.008(8)
C6 0.117(12) 0.112(9) 0.148(14) 0.014(8) 0.031(10) -0.008(8)
C8 0.117(12) 0.112(9) 0.148(14) 0.014(8) 0.031(10) -0.008(8)

loop_
_atom_site_label
_atom_site_type_symbol
_atom_site_thermal_displace_type
_atom_site_fract_x
_atom_site_fract_y
_atom_site_fract_z
_atom_site_occupancy
_atom_site_U_iso_or_equiv
_atom_site_calc_flag
_atom_site_refinement_flags
I1 I Uani 0.9105(2) 0.11642(10) 0.47644(16) 1.000 0.0893(6) . .
I2 I Uani 0.8792(3) -0.18318(11) 0.22739(17) 1.000 0.1064(8) . .
Pd1 Pd Uani 0.9025(3) -0.03439(11) 0.35216(18) 1.000 0.0834(7) . .
N1 N Uani 0.592(3) 0.0325(13) 0.205(2) 1.000 0.103(5) . .
N2 N Uani 0.541(4) 0.0791(14) 0.112(2) 1.000 0.103(5) . .
N3 N Uani 0.681(4) 0.1037(13) 0.069(2) 1.000 0.103(5) . .
C1 C Uani 0.768(4) 0.0287(16) 0.227(3) 1.000 0.103(5) . .
C2 C Uani 0.825(4) 0.0795(17) 0.135(3) 1.000 0.103(5) . .
C3 C Uani 1.008(5) 0.103(2) 0.101(3) 1.000 0.125(7) . .
C4 C Uani 1.064(5) 0.199(2) 0.135(3) 1.000 0.125(7) . .
C5 C Uani 0.655(5) 0.157(2) -0.037(3) 1.000 0.125(7) . .
C6 C Uani 0.452(5) 0.004(2) 0.299(3) 1.000 0.125(7) . .
C8 C Uani 0.397(4) 0.077(2) 0.374(3) 1.000 0.125(7) . .
H3A H Uiso 1.09010 0.05780 0.13930 1.000 0.1880 calc R
H3B H Uiso 1.01550 0.09520 0.01640 1.000 0.1880 calc R
H4A H Uiso 1.06090 0.20570 0.21920 1.000 0.1880 calc R
H4B H Uiso 0.98400 0.24340 0.09680 1.000 0.1880 calc R
H4C H Uiso 1.18250 0.20950 0.10990 1.000 0.1880 calc R
H5A H Uiso 0.53040 0.15960 -0.05810 1.000 0.1880 calc R
H5B H Uiso 0.71720 0.12690 -0.09940 1.000 0.1880 calc R
H5C H Uiso 0.70050 0.21950 -0.02430 1.000 0.1880 calc R
H6A H Uiso 0.34780 -0.02200 0.25710 1.000 0.1880 calc R
H6B H Uiso 0.50360 -0.04640 0.34820 1.000 0.1880 calc R
H8A H Uiso 0.31120 0.05240 0.42670 1.000 0.1880 calc R
H8B H Uiso 0.34390 0.12660 0.32670 1.000 0.1880 calc R
H8C H Uiso 0.49790 0.10090 0.41920 1.000 0.1880 calc R

loop_
_atom_type_symbol
_atom_type_description
_atom_type_scat_dispersion_real
_atom_type_scat_dispersion_imag
_atom_type_scat_source
C C 0.0033 0.0016 'International Tables Vol C Tables 4.2.6.8 and 6.1.1.4'
H H 0.0000 0.0000 'International Tables Vol C Tables 4.2.6.8 and 6.1.1.4'
I I -0.4742 1.8119 'International Tables Vol C Tables 4.2.6.8 and 6.1.1.4'
N N 0.0061 0.0033 'International Tables Vol C Tables 4.2.6.8 and 6.1.1.4'
Pd Pd -0.9988 1.0072 'International Tables Vol C Tables 4.2.6.8 and 6.1.1.4'

loop_
_geom_angle_atom_site_label_1
_geom_angle_atom_site_label_2
_geom_angle_atom_site_label_3
_geom_angle
_geom_angle_site_symmetry_1
_geom_angle_site_symmetry_3
_geom_angle_publ_flag
Pd1 I1 Pd1 91.97(8) . 3_756 yes
I1 Pd1 I2 177.36(12) . . yes
I1 Pd1 C1 90.8(8) . . yes
I1 Pd1 I1 88.03(8) . 3_756 yes
I2 Pd1 C1 87.5(8) . . yes
I1 Pd1 I2 93.68(8) 3_756 . yes
I1 Pd1 C1 178.6(9) 3_756 . yes
N2 N1 C1 116(2) . . yes
N2 N1 C6 120(2) . . yes
C1 N1 C6 123(2) . . yes
N1 N2 N3 104(3) . . yes
N2 N3 C2 113(2) . . yes
N2 N3 C5 113(3) . . yes
C2 N3 C5 133(3) . . yes
Pd1 C1 N1 130(2) . . yes
Pd1 C1 C2 130(2) . . yes
N1 C1 C2 100(3) . . yes
N3 C2 C1 107(3) . . yes
N3 C2 C3 123(3) . . yes
C1 C2 C3 130(3) . . no
C2 C3 C4 114(3) . . no
N1 C6 C8 116(2) . . yes
C2 C3 H3A 108.00 . . no
C2 C3 H3B 109.00 . . no
C4 C3 H3A 109.00 . . no
C4 C3 H3B 110.00 . . no
H3A C3 H3B 107.00 . . no
C3 C4 H4A 109.00 . . no
C3 C4 H4B 109.00 . . no
C3 C4 H4C 109.00 . . no
H4A C4 H4B 110.00 . . no
H4A C4 H4C 110.00 . . no
H4B C4 H4C 110.00 . . no
N3 C5 H5A 109.00 . . no
N3 C5 H5B 109.00 . . no
N3 C5 H5C 109.00 . . no
H5A C5 H5B 110.00 . . no
H5A C5 H5C 110.00 . . no
H5B C5 H5C 110.00 . . no
N1 C6 H6A 109.00 . . no
N1 C6 H6B 108.00 . . no
C8 C6 H6A 109.00 . . no
C8 C6 H6B 108.00 . . no
H6A C6 H6B 107.00 . . no
C6 C8 H8A 109.00 . . no
C6 C8 H8B 109.00 . . no
C6 C8 H8C 109.00 . . no
H8A C8 H8B 110.00 . . no
H8A C8 H8C 110.00 . . no
H8B C8 H8C 110.00 . . no

loop_
_geom_bond_atom_site_label_1
_geom_bond_atom_site_label_2
_geom_bond_distance
_geom_bond_site_symmetry_2
_geom_bond_publ_flag
I1 Pd1 2.605(2) . yes
I1 Pd1 2.667(3) 3_756 yes
I2 Pd1 2.587(3) . yes
Pd1 C1 1.96(3) . yes
N1 N2 1.31(3) . yes
N1 C1 1.37(4) . yes
N1 C6 1.61(4) . yes
N2 N3 1.25(4) . yes
N3 C2 1.36(4) . yes
N3 C5 1.45(4) . yes
C1 C2 1.38(4) . no
C2 C3 1.51(5) . no
C3 C4 1.50(4) . no
C6 C8 1.44(4) . no
C3 H3A 1.0000 . no
C3 H3B 0.9800 . no
C4 H4A 0.9800 . no
C4 H4B 0.9800 . no
C4 H4C 0.9800 . no
C5 H5A 0.9800 . no
C5 H5B 0.9800 . no
C5 H5C 0.9800 . no
C6 H6A 0.9900 . no
C6 H6B 0.9900 . no
C8 H8A 0.9800 . no
C8 H8B 0.9800 . no
C8 H8C 0.9800 . no

loop_
_geom_contact_atom_site_label_1
_geom_contact_atom_site_label_2
_geom_contact_distance
_geom_contact_site_symmetry_2
_geom_contact_publ_flag
I1 C1 3.28(3) . no
I1 I2 3.833(3) 3_756 no
I1 I1 3.664(2) 3_756 no
I1 C5 3.78(3) 4_555 no
I2 I1 3.833(3) 3_756 no
I2 C1 3.18(2) . no
I1 H8A 3.2000 3_656 no
I1 H5C 3.2500 4_555 no
I1 H8A 3.2800 1_655 no
I1 H8C 3.2100 . no
I2 H3B 3.2200 3_755 no
C1 I1 3.28(3) . no
C1 I2 3.18(2) . no
C5 I1 3.78(3) 4_454 no
C5 H3B 2.9500 . no
H3B C5 2.9500 . no
H3B I2 3.2200 3_755 no
H4B H5C 2.5600 . no
H5B H6A 2.4000 3_655 no
H5C H4B 2.5600 . no
H5C I1 3.2500 4_454 no
H6A H5B 2.4000 3_655 no
H8A I1 3.2800 1_455 no
H8A I1 3.2000 3_656 no
H8C I1 3.2100 . no

loop_
_geom_torsion_atom_site_label_1
_geom_torsion_atom_site_label_2
_geom_torsion_atom_site_label_3
_geom_torsion_atom_site_label_4
_geom_torsion
_geom_torsion_site_symmetry_1
_geom_torsion_site_symmetry_2
_geom_torsion_site_symmetry_4
_geom_torsion_publ_flag
Pd1 I1 Pd1 C1 -179.2(9) 3_756 . . no
Pd1 I1 Pd1 I1 0.00(8) 3_756 . 3_756 no
Pd1 I1 Pd1 I1 0.00(8) 3_756 3_756 . no
Pd1 I1 Pd1 I2 -177.99(9) 3_756 3_756 . no
I1 Pd1 C1 N1 -94(2) . . . no
I2 Pd1 C1 C2 -95(3) . . . no
I1 Pd1 C1 C2 88(3) . . . no
I2 Pd1 C1 N1 84(2) . . . no
C1 N1 N2 N3 2(3) . . . no
C6 N1 N2 N3 169(2) . . . no
N2 N1 C1 Pd1 -178.5(19) . . . no
N2 N1 C1 C2 0(3) . . . no
C6 N1 C1 Pd1 16(4) . . . no
C6 N1 C1 C2 -166(2) . . . no
N2 N1 C6 C8 -76(3) . . . no
C1 N1 C6 C8 89(3) . . . no
N1 N2 N3 C2 -4(3) . . . no
N1 N2 N3 C5 180(2) . . . no
N2 N3 C2 C1 4(3) . . . no
N2 N3 C2 C3 -179(2) . . . no
C5 N3 C2 C1 179(3) . . . no
C5 N3 C2 C3 -4(4) . . . no
Pd1 C1 C2 N3 176(2) . . . no
Pd1 C1 C2 C3 0(5) . . . no
N1 C1 C2 N3 -2(3) . . . no
N1 C1 C2 C3 -179(3) . . . no
N3 C2 C3 C4 83(4) . . . no
C1 C2 C3 C4 -101(4) . . . no
